data_7127511
loop_
_publ_author_name
'Chang, Hao'
'Liu, Haoliang'
'Dmitrieva, Evgenia'
'Chen, Qiang'
'Ma, Ji'
'He, Piao'
'Liu, Pengcai'
'Popov, Alexey A.'
'Cao, Xiao-Yu'
'Wang, Xiao-Ye'
'Zou, Yingping'
'Narita, Akimitsu'
'M\"ullen, Klaus'
'Peng, Hongjian'
'Hu, Yunbin'

_publ_section_title
;
 Furan-containing double tetraoxa[7]helicene and its radical cation.
;
_journal_issue 96
_journal_name_full 'Chemical communications (Cambridge, England)'
_journal_page_first 15181
_journal_page_last 15184
_journal_paper_doi 10.1039/d0cc06970a
_journal_volume 56
_journal_year 2020
_chemical_formula_sum 'C58 H38 O4'
_chemical_formula_weight 798.88
_space_group_crystal_system triclinic
_space_group_IT_number 2
_space_group_name_Hall '-P 1'
_space_group_name_H-M_alt 'P -1'
_atom_sites_solution_hydrogens geom
_audit_creation_method SHELXL-2014/7
_audit_update_record
;
2020-08-19 deposited with the CCDC.	2020-11-13 downloaded from the CCDC.
;
_cell_angle_alpha 98.910(10)
_cell_angle_beta 90.453(7)
_cell_angle_gamma 99.668(7)
_cell_formula_units_Z 2
_cell_length_a 11.140(4)
_cell_length_b 13.270(3)
_cell_length_c 16.669(5)
_cell_measurement_reflns_used 355
_cell_measurement_temperature 150(2)
_cell_measurement_theta_max 20.13
_cell_measurement_theta_min 2.19
_cell_volume 2398.4(12)
_computing_cell_refinement 'Bruker SAINT'
_computing_data_collection 'Bruker APEX2'
_computing_data_reduction 'Bruker SAINT'
_computing_molecular_graphics 'Bruker SHELXTL'
_computing_publication_material 'Bruker SHELXTL'
_computing_structure_refinement 'SHELXL-2014/7 (Sheldrick, 2014)'
_computing_structure_solution 'SHELXS-97 (Sheldrick 2008)'
_diffrn_ambient_temperature 150(2)
_diffrn_measured_fraction_theta_full 0.998
_diffrn_measured_fraction_theta_max 0.996
_diffrn_measurement_device_type 'Bruker APEX-II CCD'
_diffrn_measurement_method '\f and \w scans'
_diffrn_radiation_type MoK\a
_diffrn_radiation_wavelength 0.71073
_diffrn_reflns_av_R_equivalents 0.0666
_diffrn_reflns_av_unetI/netI 0.0534
_diffrn_reflns_Laue_measured_fraction_full 0.998
_diffrn_reflns_Laue_measured_fraction_max 0.996
_diffrn_reflns_limit_h_max 13
_diffrn_reflns_limit_h_min -13
_diffrn_reflns_limit_k_max 16
_diffrn_reflns_limit_k_min -16
_diffrn_reflns_limit_l_max 20
_diffrn_reflns_limit_l_min -20
_diffrn_reflns_number 48349
_diffrn_reflns_point_group_measured_fraction_full 0.998
_diffrn_reflns_point_group_measured_fraction_max 0.996
_diffrn_reflns_theta_full 25.242
_diffrn_reflns_theta_max 26.420
_diffrn_reflns_theta_min 2.194
_exptl_absorpt_coefficient_mu 0.068
_exptl_absorpt_correction_T_max 0.7454
_exptl_absorpt_correction_T_min 0.6876
_exptl_absorpt_correction_type multi-scan
_exptl_absorpt_process_details sadabs
_exptl_crystal_colour brown
_exptl_crystal_density_diffrn 1.106
_exptl_crystal_description block
_exptl_crystal_F_000 836
_exptl_crystal_size_max 0.400
_exptl_crystal_size_mid 0.350
_exptl_crystal_size_min 0.220
_refine_diff_density_max 0.424
_refine_diff_density_min -0.286
_refine_diff_density_rms 0.060
_refine_ls_extinction_method none
_refine_ls_goodness_of_fit_ref 0.987
_refine_ls_hydrogen_treatment constr
_refine_ls_matrix_type full
_refine_ls_number_parameters 565
_refine_ls_number_reflns 9806
_refine_ls_number_restraints 0
_refine_ls_restrained_S_all 0.987
_refine_ls_R_factor_all 0.0992
_refine_ls_R_factor_gt 0.0621
_refine_ls_shift/su_max 0.000
_refine_ls_shift/su_mean 0.000
_refine_ls_structure_factor_coef Fsqd
_refine_ls_weighting_details 'w=1/[\s^2^(Fo^2^)+(0.1158P)^2^+0.6181P] where P=(Fo^2^+2Fc^2^)/3'
_refine_ls_weighting_scheme calc
_refine_ls_wR_factor_gt 0.1752
_refine_ls_wR_factor_ref 0.2043
_reflns_Friedel_coverage 0.000
_reflns_number_gt 6187
_reflns_number_total 9806
_reflns_threshold_expression 'I > 2\s(I)'
_cod_data_source_file d0cc06970a2.cif
_cod_data_source_block P-1_a
_cod_original_cell_volume 2398.3(13)
_cod_database_code 7127511
_shelx_shelxl_version_number 2014/7
_shelx_space_group_comment
;
The symmetry employed for this shelxl refinement is uniquely defined
by the following loop, which should always be used as a source of
symmetry information in preference to the above space-group names.
They are only intended as comments.
;
_shelx_estimated_absorpt_t_min 0.973
_shelx_estimated_absorpt_t_max 0.985

loop_
_space_group_symop_operation_xyz
'x, y, z'
'-x, -y, -z'

loop_
_atom_site_label
_atom_site_type_symbol
_atom_site_fract_x
_atom_site_fract_y
_atom_site_fract_z
_atom_site_U_iso_or_equiv
_atom_site_adp_type
_atom_site_occupancy
_atom_site_site_symmetry_order
_atom_site_calc_flag
_atom_site_refinement_flags_posn
_atom_site_refinement_flags_adp
_atom_site_refinement_flags_occupancy
_atom_site_disorder_assembly
_atom_site_disorder_group
O2 O 0.34507(14) 0.33294(11) 0.58753(9) 0.0319(4) Uani 1 1 d . . . . .
O1 O 0.33726(15) 0.76139(11) 0.36607(9) 0.0368(4) Uani 1 1 d . . . . .
O4 O 0.55553(19) 0.41305(13) 0.04235(10) 0.0498(5) Uani 1 1 d . . . . .
O3 O 0.12966(17) 0.02476(12) 0.20585(11) 0.0504(5) Uani 1 1 d . . . . .
C40 C 0.34400(19) 0.52211(16) 0.44931(12) 0.0277(5) Uani 1 1 d . . . . .
C39 C 0.35052(19) 0.63027(16) 0.45190(12) 0.0281(5) Uani 1 1 d . . . . .
C33 C 0.3205(2) 0.30640(16) 0.44878(13) 0.0288(5) Uani 1 1 d . . . . .
C45 C 0.3553(2) 0.66364(16) 0.37495(13) 0.0303(5) Uani 1 1 d . . . . .
C37 C 0.3315(2) 0.65733(16) 0.59909(13) 0.0300(5) Uani 1 1 d . . . . .
C32A C 0.33368(19) 0.20817(16) 0.47437(13) 0.0286(5) Uani 1 1 d . . . . .
C34B C 0.3316(2) 0.37658(16) 0.51932(13) 0.0292(5) Uani 1 1 d . . . . .
C31C C 0.3479(2) 0.22976(16) 0.55895(13) 0.0302(5) Uani 1 1 d . . . . .
C43D C 0.3664(2) 0.60244(16) 0.30173(13) 0.0313(5) Uani 1 1 d . . . . .
C35E C 0.33498(19) 0.48498(16) 0.52466(12) 0.0281(5) Uani 1 1 d . . . . .
C27F C 0.3394(2) 0.10702(17) 0.43713(14) 0.0330(5) Uani 1 1 d . . . . .
H27F H 0.3311 0.0886 0.3797 0.040 Uiso 1 1 calc R U . . .
C38G C 0.3418(2) 0.69495(16) 0.52591(13) 0.0309(5) Uani 1 1 d . . . . .
H38G H 0.3429 0.7667 0.5259 0.037 Uiso 1 1 calc R U . . .
C55H C 0.3151(2) 0.73015(17) 0.67781(13) 0.0330(5) Uani 1 1 d . . . . .
C36I C 0.3307(2) 0.55190(16) 0.59766(13) 0.0302(5) Uani 1 1 d . . . . .
H36I H 0.3271 0.5250 0.6474 0.036 Uiso 1 1 calc R U . . .
C41J C 0.34406(19) 0.45318(16) 0.37349(12) 0.0285(5) Uani 1 1 d . . . . .
C28K C 0.3573(2) 0.03452(17) 0.48502(14) 0.0359(5) Uani 1 1 d . . . . .
H28K H 0.3609 -0.0342 0.4599 0.043 Uiso 1 1 calc R U . . .
C44L C 0.3701(2) 0.49362(16) 0.29987(13) 0.0308(5) Uani 1 1 d . . . . .
C17M C 0.3915(2) 0.42404(16) 0.23015(13) 0.0319(5) Uani 1 1 d . . . . .
C42N C 0.3150(2) 0.34335(16) 0.37200(12) 0.0292(5) Uani 1 1 d . . . . .
C29O C 0.3703(2) 0.05932(18) 0.56917(15) 0.0392(6) Uani 1 1 d . . . . .
H29O H 0.3816 0.0073 0.6004 0.047 Uiso 1 1 calc R U . . .
C15P C 0.2870(2) 0.27995(16) 0.29546(13) 0.0319(5) Uani 1 1 d . . . . .
C16Q C 0.3381(2) 0.31763(16) 0.22539(13) 0.0329(5) Uani 1 1 d . . . . .
C14R C 0.2108(2) 0.17927(17) 0.28313(14) 0.0354(5) Uani 1 1 d . . . . .
C46S C 0.3313(3) 0.76134(19) 0.28347(14) 0.0442(6) Uani 1 1 d . . . . .
C13T C 0.1184(2) 0.12596(18) 0.32976(15) 0.0394(6) Uani 1 1 d . . . . .
C18U C 0.4668(2) 0.45086(17) 0.16451(13) 0.0365(6) Uani 1 1 d . . . . .
C53V C 0.4245(2) 0.81812(18) 0.69216(14) 0.0398(6) Uani 1 1 d . . . . .
H53A H 0.4128 0.8665 0.7410 0.060 Uiso 1 1 calc R U . . .
H53B H 0.4323 0.8547 0.6452 0.060 Uiso 1 1 calc R U . . .
H53C H 0.4988 0.7895 0.6994 0.060 Uiso 1 1 calc R U . . .
C30W C 0.3669(2) 0.15894(17) 0.60815(15) 0.0369(5) Uani 1 1 d . . . . .
H30W H 0.3771 0.1774 0.6655 0.044 Uiso 1 1 calc R U . . .
C54X C 0.3043(3) 0.67397(18) 0.75171(14) 0.0429(6) Uani 1 1 d . . . . .
H54A H 0.3788 0.6457 0.7588 0.064 Uiso 1 1 calc R U . . .
H54B H 0.2343 0.6174 0.7432 0.064 Uiso 1 1 calc R U . . .
H54C H 0.2930 0.7228 0.8004 0.064 Uiso 1 1 calc R U . . .
C4Y C 0.3357(2) 0.24813(17) 0.14910(14) 0.0390(6) Uani 1 1 d . . . . .
C19Z C 0.4675(3) 0.38081(19) 0.09463(14) 0.0414(6) Uani 1 1 d . . . . .
C47 C 0.3492(2) 0.66610(18) 0.24019(14) 0.0412(6) Uani 1 1 d . . . . .
C3 C 0.2702(2) 0.14493(18) 0.14037(14) 0.0420(6) Uani 1 1 d . . . . .
C52 C 0.1984(2) 0.7751(2) 0.66830(15) 0.0446(6) Uani 1 1 d . . . . .
H52A H 0.1280 0.7189 0.6606 0.067 Uiso 1 1 calc R U . . .
H52B H 0.2041 0.8111 0.6210 0.067 Uiso 1 1 calc R U . . .
H52C H 0.1885 0.8240 0.7173 0.067 Uiso 1 1 calc R U . . .
C7 C 0.2092(2) 0.11732(17) 0.20915(15) 0.0404(6) Uani 1 1 d . . . . .
C5 C 0.3963(3) 0.27955(18) 0.08067(14) 0.0436(6) Uani 1 1 d . . . . .
C8 C 0.0744(2) 0.03060(19) 0.28056(17) 0.0451(6) Uani 1 1 d . . . . .
C22 C 0.5696(2) 0.53297(18) 0.15818(14) 0.0407(6) Uani 1 1 d . . . . .
C12 C 0.0640(2) 0.1463(2) 0.40422(17) 0.0445(6) Uani 1 1 d . . . . .
H12 H 0.0877 0.2107 0.4388 0.053 Uiso 1 1 calc R U . . .
C21 C 0.6197(3) 0.50583(19) 0.08280(14) 0.0476(7) Uani 1 1 d . . . . .
C2 C 0.2630(3) 0.08047(19) 0.06498(15) 0.0538(8) Uani 1 1 d . . . . .
H2 H 0.2170 0.0126 0.0599 0.065 Uiso 1 1 calc R U . . .
C23A C 0.6311(3) 0.61916(19) 0.21066(15) 0.0446(6) Uani 1 1 d . . . . .
H23A H 0.6014 0.6393 0.2630 0.054 Uiso 1 1 calc R U . . .
C48B C 0.3384(3) 0.6530(2) 0.15550(15) 0.0577(8) Uani 1 1 d . . . . .
H48B H 0.3495 0.5897 0.1236 0.069 Uiso 1 1 calc R U . . .
C6C C 0.3895(3) 0.21151(19) 0.00670(15) 0.0562(8) Uani 1 1 d . . . . .
H6C H 0.4327 0.2336 -0.0382 0.067 Uiso 1 1 calc R U . . .
C11D C -0.0251(2) 0.0711(2) 0.42688(19) 0.0527(7) Uani 1 1 d . . . . .
H11D H -0.0633 0.0850 0.4772 0.063 Uiso 1 1 calc R U . . .
C1E C 0.3203(3) 0.1118(2) -0.00231(16) 0.0596(9) Uani 1 1 d . . . . .
C26F C 0.7231(3) 0.5609(2) 0.05563(17) 0.0584(8) Uani 1 1 d . . . . .
H26F H 0.7534 0.5409 0.0035 0.070 Uiso 1 1 calc R U . . .
C9G C -0.0110(3) -0.0463(2) 0.3027(2) 0.0592(8) Uani 1 1 d . . . . .
H9G H -0.0350 -0.1109 0.2684 0.071 Uiso 1 1 calc R U . . .
C51H C 0.3032(4) 0.8419(2) 0.24868(17) 0.0695(10) Uani 1 1 d . . . . .
H51H H 0.2920 0.9053 0.2804 0.083 Uiso 1 1 calc R U . . .
C24I C 0.7361(3) 0.6742(2) 0.18444(17) 0.0573(8) Uani 1 1 d . . . . .
H24I H 0.7792 0.7324 0.2197 0.069 Uiso 1 1 calc R U . . .
C10J C -0.0602(3) -0.0243(2) 0.3779(2) 0.0609(8) Uani 1 1 d . . . . .
H10J H -0.1191 -0.0753 0.3964 0.073 Uiso 1 1 calc R U . . .
C25K C 0.7802(3) 0.6463(2) 0.10761(19) 0.0649(9) Uani 1 1 d . . . . .
H25K H 0.8512 0.6871 0.0909 0.078 Uiso 1 1 calc R U . . .
C56L C 0.3023(4) 0.0378(2) -0.08375(18) 0.0826(13) Uani 1 1 d . . . . .
C49M C 0.3114(4) 0.7326(3) 0.11872(18) 0.0876(13) Uani 1 1 d . . . . .
H49M H 0.3058 0.7245 0.0611 0.105 Uiso 1 1 calc R U . . .
C50N C 0.2922(4) 0.8254(3) 0.16482(18) 0.0948(15) Uani 1 1 d . . . . .
H50N H 0.2710 0.8784 0.1379 0.114 Uiso 1 1 calc R U . . .
C58O C 0.3430(5) -0.0640(2) -0.0722(2) 0.0992(15) Uani 1 1 d . . . . .
H58A H 0.3293 -0.1128 -0.1232 0.149 Uiso 1 1 calc R U . . .
H58B H 0.2958 -0.0937 -0.0295 0.149 Uiso 1 1 calc R U . . .
H58C H 0.4298 -0.0506 -0.0564 0.149 Uiso 1 1 calc R U . . .
C59P C 0.3733(6) 0.0821(3) -0.1500(2) 0.135(2) Uani 1 1 d . . . . .
H59A H 0.4607 0.0885 -0.1378 0.202 Uiso 1 1 calc R U . . .
H59B H 0.3538 0.1506 -0.1537 0.202 Uiso 1 1 calc R U . . .
H59C H 0.3519 0.0362 -0.2019 0.202 Uiso 1 1 calc R U . . .
C57R C 0.1648(5) 0.0190(4) -0.1086(2) 0.129(2) Uani 1 1 d . . . . .
H57A H 0.1508 -0.0264 -0.1612 0.193 Uiso 1 1 calc R U . . .
H57B H 0.1394 0.0853 -0.1127 0.193 Uiso 1 1 calc R U . . .
H57C H 0.1173 -0.0138 -0.0674 0.193 Uiso 1 1 calc R U . . .

loop_
_atom_site_aniso_label
_atom_site_aniso_U_11
_atom_site_aniso_U_22
_atom_site_aniso_U_33
_atom_site_aniso_U_23
_atom_site_aniso_U_13
_atom_site_aniso_U_12
O2 0.0438(9) 0.0244(7) 0.0280(8) 0.0031(6) 0.0003(7) 0.0081(7)
O1 0.0588(11) 0.0245(8) 0.0299(8) 0.0023(6) 0.0003(7) 0.0176(7)
O4 0.0877(14) 0.0384(10) 0.0267(9) 0.0028(7) 0.0098(9) 0.0226(10)
O3 0.0632(12) 0.0274(9) 0.0540(12) -0.0044(8) -0.0219(9) 0.0001(8)
C40 0.0318(12) 0.0246(10) 0.0269(11) 0.0005(9) -0.0025(9) 0.0088(9)
C39 0.0342(12) 0.0249(11) 0.0250(11) -0.0012(8) -0.0020(9) 0.0090(9)
C33 0.0337(12) 0.0223(10) 0.0302(12) 0.0001(9) -0.0028(9) 0.0077(9)
C45 0.0402(13) 0.0200(10) 0.0307(12) 0.0007(9) -0.0025(9) 0.0084(9)
C37 0.0333(12) 0.0276(11) 0.0278(11) -0.0024(9) -0.0016(9) 0.0082(9)
C32A 0.0282(11) 0.0241(11) 0.0332(12) 0.0035(9) -0.0004(9) 0.0046(9)
C34B 0.0331(12) 0.0279(11) 0.0272(11) 0.0030(9) -0.0007(9) 0.0080(9)
C31C 0.0330(12) 0.0224(10) 0.0345(12) 0.0019(9) 0.0020(9) 0.0048(9)
C43D 0.0436(13) 0.0258(11) 0.0266(11) 0.0009(9) -0.0033(9) 0.0146(10)
C35E 0.0322(12) 0.0242(10) 0.0276(11) 0.0004(9) -0.0002(9) 0.0079(9)
C27F 0.0342(12) 0.0279(11) 0.0358(13) 0.0006(9) -0.0015(10) 0.0066(10)
C38G 0.0376(13) 0.0232(10) 0.0312(12) -0.0023(9) -0.0024(9) 0.0095(9)
C55H 0.0441(13) 0.0268(11) 0.0278(12) -0.0025(9) 0.0009(10) 0.0114(10)
C36I 0.0372(12) 0.0265(11) 0.0265(11) 0.0008(9) -0.0005(9) 0.0072(9)
C41J 0.0337(12) 0.0263(11) 0.0251(11) -0.0012(9) -0.0042(9) 0.0094(9)
C28K 0.0390(13) 0.0232(11) 0.0456(14) 0.0023(10) 0.0028(11) 0.0081(10)
C44L 0.0401(13) 0.0266(11) 0.0265(11) -0.0006(9) -0.0043(9) 0.0127(10)
C17M 0.0464(14) 0.0261(11) 0.0240(11) -0.0006(9) -0.0050(9) 0.0133(10)
C42N 0.0349(12) 0.0262(11) 0.0258(11) -0.0021(9) -0.0025(9) 0.0092(9)
C29O 0.0455(14) 0.0295(12) 0.0460(15) 0.0124(10) 0.0046(11) 0.0102(11)
C15P 0.0395(13) 0.0256(11) 0.0310(12) -0.0005(9) -0.0051(10) 0.0114(10)
C16Q 0.0453(14) 0.0263(11) 0.0276(12) -0.0023(9) -0.0084(10) 0.0140(10)
C14R 0.0384(13) 0.0277(11) 0.0386(13) 0.0006(10) -0.0093(10) 0.0062(10)
C46S 0.0738(19) 0.0362(13) 0.0291(13) 0.0060(10) 0.0012(12) 0.0270(13)
C13T 0.0397(14) 0.0290(12) 0.0489(15) 0.0019(11) -0.0109(11) 0.0087(11)
C18U 0.0588(16) 0.0271(11) 0.0266(12) 0.0028(9) -0.0028(11) 0.0174(11)
C53V 0.0492(15) 0.0325(12) 0.0338(13) -0.0070(10) -0.0009(11) 0.0074(11)
C30W 0.0444(14) 0.0317(12) 0.0356(13) 0.0076(10) 0.0009(10) 0.0074(11)
C54X 0.0666(17) 0.0339(13) 0.0286(12) -0.0008(10) 0.0049(11) 0.0144(12)
C4Y 0.0613(16) 0.0283(12) 0.0277(12) -0.0024(9) -0.0116(11) 0.0155(11)
C19Z 0.0676(18) 0.0361(13) 0.0244(12) 0.0032(10) 0.0025(11) 0.0218(12)
C47 0.0633(17) 0.0330(12) 0.0311(13) 0.0040(10) -0.0007(11) 0.0207(12)
C3 0.0651(17) 0.0272(12) 0.0335(13) -0.0038(10) -0.0153(12) 0.0156(12)
C52 0.0514(16) 0.0442(14) 0.0398(14) -0.0043(11) 0.0030(11) 0.0227(12)
C7 0.0522(15) 0.0251(11) 0.0410(14) -0.0042(10) -0.0158(11) 0.0074(11)
C5 0.0753(19) 0.0302(12) 0.0262(12) -0.0021(10) -0.0092(12) 0.0181(12)
C8 0.0465(15) 0.0328(13) 0.0539(17) 0.0038(12) -0.0132(12) 0.0042(12)
C22 0.0654(17) 0.0322(12) 0.0290(12) 0.0077(10) 0.0043(11) 0.0186(12)
C12 0.0389(14) 0.0365(13) 0.0580(17) 0.0071(12) -0.0063(12) 0.0066(11)
C21 0.082(2) 0.0364(13) 0.0281(13) 0.0041(11) 0.0046(13) 0.0219(14)
C2 0.096(2) 0.0286(13) 0.0351(15) -0.0060(11) -0.0219(14) 0.0188(14)
C23A 0.0653(18) 0.0343(13) 0.0357(14) 0.0075(11) 0.0086(12) 0.0101(13)
C48B 0.107(2) 0.0475(16) 0.0282(13) 0.0028(11) -0.0046(14) 0.0439(16)
C6C 0.112(3) 0.0333(13) 0.0267(13) -0.0011(10) -0.0021(14) 0.0288(15)
C11D 0.0367(15) 0.0493(16) 0.074(2) 0.0177(14) -0.0008(13) 0.0056(13)
C1E 0.119(3) 0.0311(13) 0.0293(14) -0.0077(11) -0.0126(15) 0.0261(16)
C26F 0.089(2) 0.0502(17) 0.0418(16) 0.0154(13) 0.0245(15) 0.0201(16)
C9G 0.0531(18) 0.0398(15) 0.078(2) 0.0062(15) -0.0201(16) -0.0067(14)
C51H 0.138(3) 0.0453(16) 0.0388(16) 0.0107(13) 0.0080(17) 0.0506(19)
C24I 0.078(2) 0.0441(16) 0.0468(17) 0.0035(13) 0.0106(15) 0.0050(15)
C10J 0.0442(17) 0.0463(16) 0.090(2) 0.0172(16) -0.0069(16) -0.0035(14)
C25K 0.086(2) 0.0554(18) 0.0539(19) 0.0136(15) 0.0231(16) 0.0087(17)
C56L 0.181(4) 0.0327(15) 0.0322(16) -0.0085(12) -0.010(2) 0.025(2)
C49M 0.182(4) 0.066(2) 0.0335(16) 0.0068(14) -0.002(2) 0.074(2)
C50N 0.200(5) 0.067(2) 0.0399(17) 0.0130(15) 0.002(2) 0.082(3)
C58O 0.214(5) 0.0392(17) 0.0461(19) -0.0121(14) 0.002(2) 0.043(2)
C59P 0.315(7) 0.0438(19) 0.040(2) -0.0123(16) 0.023(3) 0.030(3)
C57R 0.210(6) 0.101(3) 0.064(3) -0.038(2) -0.076(3) 0.045(3)

loop_
_atom_type_symbol
_atom_type_description
_atom_type_scat_dispersion_real
_atom_type_scat_dispersion_imag
_atom_type_scat_source
C C 0.0033 0.0016 'International Tables Vol C Tables 4.2.6.8 and 6.1.1.4'
H H 0.0000 0.0000 'International Tables Vol C Tables 4.2.6.8 and 6.1.1.4'
O O 0.0106 0.0060 'International Tables Vol C Tables 4.2.6.8 and 6.1.1.4'

loop_
_geom_angle_atom_site_label_1
_geom_angle_atom_site_label_2
_geom_angle_atom_site_label_3
_geom_angle
_geom_angle_site_symmetry_1
_geom_angle_site_symmetry_3
_geom_angle_publ_flag
C34B O2 C31C 105.03(16) . . ?
C45 O1 C46S 105.46(16) . . ?
C19Z O4 C21 105.43(18) . . ?
C7 O3 C8 105.46(18) . . ?
C35E C40 C39 116.81(18) . . ?
C35E C40 C41J 121.66(19) . . ?
C39 C40 C41J 121.51(19) . . ?
C38G C39 C40 120.5(2) . . ?
C38G C39 C45 124.34(19) . . ?
C40 C39 C45 114.94(18) . . ?
C34B C33 C42N 118.93(19) . . ?
C34B C33 C32A 104.89(18) . . ?
C42N C33 C32A 135.60(19) . . ?
O1 C45 C43D 112.60(19) . . ?
O1 C45 C39 121.60(18) . . ?
C43D C45 C39 125.53(19) . . ?
C38G C37 C36I 117.93(19) . . ?
C38G C37 C55H 119.98(19) . . ?
C36I C37 C55H 122.0(2) . . ?
C31C C32A C27F 117.3(2) . . ?
C31C C32A C33 105.39(18) . . ?
C27F C32A C33 137.3(2) . . ?
O2 C34B C33 113.27(18) . . ?
O2 C34B C35E 121.02(18) . . ?
C33 C34B C35E 125.7(2) . . ?
C30W C31C O2 123.8(2) . . ?
C30W C31C C32A 124.8(2) . . ?
O2 C31C C32A 111.35(18) . . ?
C45 C43D C44L 119.3(2) . . ?
C45 C43D C47 105.30(18) . . ?
C44L C43D C47 134.34(19) . . ?
C36I C35E C40 121.29(19) . . ?
C36I C35E C34B 123.9(2) . . ?
C40 C35E C34B 114.86(18) . . ?
C28K C27F C32A 119.0(2) . . ?
C28K C27F H27F 120.5 . . ?
C32A C27F H27F 120.5 . . ?
C37 C38G C39 122.0(2) . . ?
C37 C38G H38G 119.0 . . ?
C39 C38G H38G 119.0 . . ?
C54X C55H C53V 108.7(2) . . ?
C54X C55H C52 108.7(2) . . ?
C53V C55H C52 109.49(19) . . ?
C54X C55H C37 112.09(18) . . ?
C53V C55H C37 109.18(19) . . ?
C52 C55H C37 108.57(18) . . ?
C37 C36I C35E 121.4(2) . . ?
C37 C36I H36I 119.3 . . ?
C35E C36I H36I 119.3 . . ?
C44L C41J C42N 119.99(18) . . ?
C44L C41J C40 120.35(19) . . ?
C42N C41J C40 119.6(2) . . ?
C27F C28K C29O 121.7(2) . . ?
C27F C28K H28K 119.1 . . ?
C29O C28K H28K 119.1 . . ?
C17M C44L C41J 118.03(19) . . ?
C17M C44L C43D 125.1(2) . . ?
C41J C44L C43D 116.76(18) . . ?
C44L C17M C16Q 118.0(2) . . ?
C44L C17M C18U 125.3(2) . . ?
C16Q C17M C18U 116.68(19) . . ?
C15P C42N C41J 117.62(19) . . ?
C15P C42N C33 125.32(19) . . ?
C41J C42N C33 117.03(18) . . ?
C30W C29O C28K 120.9(2) . . ?
C30W C29O H29O 119.5 . . ?
C28K C29O H29O 119.5 . . ?
C42N C15P C16Q 118.0(2) . . ?
C42N C15P C14R 124.7(2) . . ?
C16Q C15P C14R 117.35(19) . . ?
C17M C16Q C15P 120.14(19) . . ?
C17M C16Q C4Y 119.7(2) . . ?
C15P C16Q C4Y 120.1(2) . . ?
C7 C14R C15P 118.9(2) . . ?
C7 C14R C13T 106.0(2) . . ?
C15P C14R C13T 134.7(2) . . ?
C51H C46S O1 124.0(2) . . ?
C51H C46S C47 124.7(2) . . ?
O1 C46S C47 111.2(2) . . ?
C12 C13T C8 117.0(2) . . ?
C12 C13T C14R 137.5(2) . . ?
C8 C13T C14R 105.5(2) . . ?
C19Z C18U C17M 120.3(2) . . ?
C19Z C18U C22 104.8(2) . . ?
C17M C18U C22 133.5(2) . . ?
C55H C53V H53A 109.5 . . ?
C55H C53V H53B 109.5 . . ?
H53A C53V H53B 109.5 . . ?
C55H C53V H53C 109.5 . . ?
H53A C53V H53C 109.5 . . ?
H53B C53V H53C 109.5 . . ?
C31C C30W C29O 116.2(2) . . ?
C31C C30W H30W 121.9 . . ?
C29O C30W H30W 121.9 . . ?
C55H C54X H54A 109.5 . . ?
C55H C54X H54B 109.5 . . ?
H54A C54X H54B 109.5 . . ?
C55H C54X H54C 109.5 . . ?
H54A C54X H54C 109.5 . . ?
H54B C54X H54C 109.5 . . ?
C5 C4Y C3 117.5(2) . . ?
C5 C4Y C16Q 121.9(2) . . ?
C3 C4Y C16Q 120.6(2) . . ?
C18U C19Z O4 113.0(2) . . ?
C18U C19Z C5 124.5(2) . . ?
O4 C19Z C5 122.1(2) . . ?
C48B C47 C46S 117.4(2) . . ?
C48B C47 C43D 137.1(2) . . ?
C46S C47 C43D 105.4(2) . . ?
C2 C3 C7 124.1(2) . . ?
C2 C3 C4Y 120.0(3) . . ?
C7 C3 C4Y 115.8(2) . . ?
C55H C52 H52A 109.5 . . ?
C55H C52 H52B 109.5 . . ?
H52A C52 H52B 109.5 . . ?
C55H C52 H52C 109.5 . . ?
H52A C52 H52C 109.5 . . ?
H52B C52 H52C 109.5 . . ?
C14R C7 O3 112.3(2) . . ?
C14R C7 C3 125.9(2) . . ?
O3 C7 C3 121.6(2) . . ?
C6C C5 C4Y 120.7(2) . . ?
C6C C5 C19Z 124.2(3) . . ?
C4Y C5 C19Z 115.0(2) . . ?
C9G C8 O3 124.4(2) . . ?
C9G C8 C13T 125.0(3) . . ?
O3 C8 C13T 110.6(2) . . ?
C23A C22 C21 118.0(3) . . ?
C23A C22 C18U 135.5(2) . . ?
C21 C22 C18U 106.0(2) . . ?
C11D C12 C13T 118.9(2) . . ?
C11D C12 H12 120.5 . . ?
C13T C12 H12 120.5 . . ?
C26F C21 O4 125.2(2) . . ?
C26F C21 C22 124.1(3) . . ?
O4 C21 C22 110.6(2) . . ?
C1E C2 C3 122.5(3) . . ?
C1E C2 H2 118.8 . . ?
C3 C2 H2 118.8 . . ?
C24I C23A C22 118.3(2) . . ?
C24I C23A H23A 120.8 . . ?
C22 C23A H23A 120.8 . . ?
C49M C48B C47 119.4(2) . . ?
C49M C48B H48B 120.3 . . ?
C47 C48B H48B 120.3 . . ?
C1E C6C C5 121.3(3) . . ?
C1E C6C H6C 119.3 . . ?
C5 C6C H6C 119.3 . . ?
C12 C11D C10J 121.6(3) . . ?
C12 C11D H11D 119.2 . . ?
C10J C11D H11D 119.2 . . ?
C2 C1E C6C 117.9(2) . . ?
C2 C1E C56L 118.9(3) . . ?
C6C C1E C56L 123.1(3) . . ?
C25K C26F C21 116.6(3) . . ?
C25K C26F H26F 121.7 . . ?
C21 C26F H26F 121.7 . . ?
C8 C9G C10J 116.1(3) . . ?
C8 C9G H9G 121.9 . . ?
C10J C9G H9G 121.9 . . ?
C46S C51H C50N 116.1(3) . . ?
C46S C51H H51H 121.9 . . ?
C50N C51H H51H 121.9 . . ?
C23A C24I C25K 121.6(3) . . ?
C23A C24I H24I 119.2 . . ?
C25K C24I H24I 119.2 . . ?
C9G C10J C11D 121.1(3) . . ?
C9G C10J H10J 119.4 . . ?
C11D C10J H10J 119.4 . . ?
C26F C25K C24I 121.2(3) . . ?
C26F C25K H25K 119.4 . . ?
C24I C25K H25K 119.4 . . ?
C59P C56L C58O 109.3(3) . . ?
C59P C56L C1E 112.3(3) . . ?
C58O C56L C1E 108.6(3) . . ?
C59P C56L C57R 108.4(4) . . ?
C58O C56L C57R 110.6(3) . . ?
C1E C56L C57R 107.6(3) . . ?
C48B C49M C50N 120.9(3) . . ?
C48B C49M H49M 119.5 . . ?
C50N C49M H49M 119.5 . . ?
C51H C50N C49M 121.5(3) . . ?
C51H C50N H50N 119.3 . . ?
C49M C50N H50N 119.3 . . ?
C56L C58O H58A 109.5 . . ?
C56L C58O H58B 109.5 . . ?
H58A C58O H58B 109.5 . . ?
C56L C58O H58C 109.5 . . ?
H58A C58O H58C 109.5 . . ?
H58B C58O H58C 109.5 . . ?
C56L C59P H59A 109.5 . . ?
C56L C59P H59B 109.5 . . ?
H59A C59P H59B 109.5 . . ?
C56L C59P H59C 109.5 . . ?
H59A C59P H59C 109.5 . . ?
H59B C59P H59C 109.5 . . ?
C56L C57R H57A 109.5 . . ?
C56L C57R H57B 109.5 . . ?
H57A C57R H57B 109.5 . . ?
C56L C57R H57C 109.5 . . ?
H57A C57R H57C 109.5 . . ?
H57B C57R H57C 109.5 . . ?

loop_
_geom_bond_atom_site_label_1
_geom_bond_atom_site_label_2
_geom_bond_distance
_geom_bond_site_symmetry_2
_geom_bond_publ_flag
O2 C34B 1.371(3) . ?
O2 C31C 1.384(2) . ?
O1 C45 1.375(2) . ?
O1 C46S 1.378(3) . ?
O4 C19Z 1.376(3) . ?
O4 C21 1.386(3) . ?
O3 C7 1.382(3) . ?
O3 C8 1.391(3) . ?
C40 C35E 1.417(3) . ?
C40 C39 1.419(3) . ?
C40 C41J 1.441(3) . ?
C39 C38G 1.404(3) . ?
C39 C45 1.419(3) . ?
C33 C34B 1.373(3) . ?
C33 C42N 1.444(3) . ?
C33 C32A 1.462(3) . ?
C45 C43D 1.376(3) . ?
C37 C38G 1.386(3) . ?
C37 C36I 1.394(3) . ?
C37 C55H 1.536(3) . ?
C32A C31C 1.397(3) . ?
C32A C27F 1.401(3) . ?
C34B C35E 1.422(3) . ?
C31C C30W 1.380(3) . ?
C43D C44L 1.447(3) . ?
C43D C47 1.457(3) . ?
C35E C36I 1.397(3) . ?
C27F C28K 1.379(3) . ?
C27F H27F 0.9500 . ?
C38G H38G 0.9500 . ?
C55H C54X 1.531(3) . ?
C55H C53V 1.529(3) . ?
C55H C52 1.536(3) . ?
C36I H36I 0.9500 . ?
C41J C44L 1.427(3) . ?
C41J C42N 1.435(3) . ?
C28K C29O 1.391(3) . ?
C28K H28K 0.9500 . ?
C44L C17M 1.416(3) . ?
C17M C16Q 1.427(3) . ?
C17M C18U 1.436(3) . ?
C42N C15P 1.416(3) . ?
C29O C30W 1.386(3) . ?
C29O H29O 0.9500 . ?
C15P C16Q 1.426(3) . ?
C15P C14R 1.442(3) . ?
C16Q C4Y 1.448(3) . ?
C14R C7 1.370(3) . ?
C14R C13T 1.450(4) . ?
C46S C51H 1.370(4) . ?
C46S C47 1.401(3) . ?
C13T C12 1.394(4) . ?
C13T C8 1.407(3) . ?
C18U C19Z 1.374(3) . ?
C18U C22 1.458(4) . ?
C53V H53A 0.9800 . ?
C53V H53B 0.9800 . ?
C53V H53C 0.9800 . ?
C30W H30W 0.9500 . ?
C54X H54A 0.9800 . ?
C54X H54B 0.9800 . ?
C54X H54C 0.9800 . ?
C4Y C5 1.412(4) . ?
C4Y C3 1.425(3) . ?
C19Z C5 1.425(4) . ?
C47 C48B 1.397(3) . ?
C3 C2 1.400(3) . ?
C3 C7 1.403(4) . ?
C52 H52A 0.9800 . ?
C52 H52B 0.9800 . ?
C52 H52C 0.9800 . ?
C5 C6C 1.404(3) . ?
C8 C9G 1.371(4) . ?
C22 C23A 1.400(3) . ?
C22 C21 1.400(3) . ?
C12 C11D 1.383(4) . ?
C12 H12 0.9500 . ?
C21 C26F 1.376(4) . ?
C2 C1E 1.380(4) . ?
C2 H2 0.9500 . ?
C23A C24I 1.383(4) . ?
C23A H23A 0.9500 . ?
C48B C49M 1.373(4) . ?
C48B H48B 0.9500 . ?
C6C C1E 1.400(4) . ?
C6C H6C 0.9500 . ?
C11D C10J 1.390(4) . ?
C11D H11D 0.9500 . ?
C1E C56L 1.537(4) . ?
C26F C25K 1.373(4) . ?
C26F H26F 0.9500 . ?
C9G C10J 1.380(4) . ?
C9G H9G 0.9500 . ?
C51H C50N 1.382(4) . ?
C51H H51H 0.9500 . ?
C24I C25K 1.394(4) . ?
C24I H24I 0.9500 . ?
C10J H10J 0.9500 . ?
C25K H25K 0.9500 . ?
C56L C59P 1.500(5) . ?
C56L C58O 1.534(4) . ?
C56L C57R 1.552(6) . ?
C49M C50N 1.397(4) . ?
C49M H49M 0.9500 . ?
C50N H50N 0.9500 . ?
C58O H58A 0.9800 . ?
C58O H58B 0.9800 . ?
C58O H58C 0.9800 . ?
C59P H59A 0.9800 . ?
C59P H59B 0.9800 . ?
C59P H59C 0.9800 . ?
C57R H57A 0.9800 . ?
C57R H57B 0.9800 . ?
C57R H57C 0.9800 . ?
